data_7016600
loop_
_publ_author_name
'Chen, Wen-Xian'
'Zhuang, Gui-Lin'
'Zhao, Hai-Xia'
'Long, La-Sheng'
'Huang, Rong-Bin'
'Zheng, Lan-Sun'

_publ_section_title
;
 Magnetic and thermal properties of three ionothermally synthesized
 metal-carboxylate frameworks of [M(3)(ip)(4)][EMIm](2) (M = Co, Ni,
 Mn, H(2)ip = isophthalic acid, EMIm = 1-ethyl-3-methyl imidazolium).
;
_journal_issue 39
_journal_name_full 'Dalton transactions (Cambridge, England : 2003)'
_journal_page_first 10237
_journal_page_last 10241
_journal_paper_doi 10.1039/c1dt10070j
_journal_volume 40
_journal_year 2011
_chemical_formula_sum 'C44 H38 Mn3 N4 O16'
_chemical_formula_weight 1043.60
_chemical_name_systematic
;
?
;
_space_group_IT_number 14
_symmetry_cell_setting monoclinic
_symmetry_space_group_name_Hall '-P 2ybc'
_symmetry_space_group_name_H-M 'P 1 21/c 1'
_atom_sites_solution_hydrogens geom
_atom_sites_solution_primary direct
_atom_sites_solution_secondary difmap
_audit_creation_method SHELXL-97
_cell_angle_alpha 90.00
_cell_angle_beta 116.85(3)
_cell_angle_gamma 90.00
_cell_formula_units_Z 2
_cell_length_a 13.092(3)
_cell_length_b 14.490(3)
_cell_length_c 12.640(3)
_cell_measurement_temperature 173(2)
_cell_volume 2139.3(10)
_computing_cell_refinement RAPID
_computing_data_collection R-AXIS-SPIDER
_computing_data_reduction RAPID
_computing_molecular_graphics 'SHELXTL V.5.0 (Sheldrick, 1997)'
_computing_publication_material 'SHELXL-97 (Sheldrick, 1997)'
_computing_structure_refinement 'SHELXL-97 (Sheldrick, 1997)'
_computing_structure_solution 'SHELXS-97 (Sheldrick, 1990)'
_diffrn_ambient_temperature 173(2)
_diffrn_measured_fraction_theta_full 0.999
_diffrn_measured_fraction_theta_max 0.999
_diffrn_measurement_device_type 'Rigaku RAXIS-CS Imaging Plate'
_diffrn_measurement_method \w
_diffrn_radiation_monochromator graphite
_diffrn_radiation_source 'fine-focus sealed tube'
_diffrn_radiation_type MoK\a
_diffrn_radiation_wavelength 0.71073
_diffrn_reflns_av_R_equivalents 0.0946
_diffrn_reflns_av_sigmaI/netI 0.0917
_diffrn_reflns_limit_h_max 16
_diffrn_reflns_limit_h_min -16
_diffrn_reflns_limit_k_max 17
_diffrn_reflns_limit_k_min -17
_diffrn_reflns_limit_l_max 15
_diffrn_reflns_limit_l_min -15
_diffrn_reflns_number 17947
_diffrn_reflns_theta_full 26.00
_diffrn_reflns_theta_max 26.00
_diffrn_reflns_theta_min 3.23
_exptl_absorpt_coefficient_mu 0.952
_exptl_absorpt_correction_T_max 0.8703
_exptl_absorpt_correction_T_min 0.8473
_exptl_absorpt_correction_type analytical
_exptl_absorpt_process_details Tompa_analytical
_exptl_crystal_colour colorless
_exptl_crystal_density_diffrn 1.620
_exptl_crystal_density_meas ?
_exptl_crystal_density_method 'not measured'
_exptl_crystal_description block
_exptl_crystal_F_000 1066
_exptl_crystal_size_max 0.18
_exptl_crystal_size_mid 0.15
_exptl_crystal_size_min 0.15
_refine_diff_density_max 0.767
_refine_diff_density_min -0.757
_refine_diff_density_rms 0.130
_refine_ls_extinction_method none
_refine_ls_goodness_of_fit_ref 1.149
_refine_ls_hydrogen_treatment constr
_refine_ls_matrix_type full
_refine_ls_number_parameters 304
_refine_ls_number_reflns 4195
_refine_ls_number_restraints 1
_refine_ls_restrained_S_all 1.153
_refine_ls_R_factor_all 0.0920
_refine_ls_R_factor_gt 0.0579
_refine_ls_shift/su_max 0.000
_refine_ls_shift/su_mean 0.000
_refine_ls_structure_factor_coef Fsqd
_refine_ls_weighting_details 'calc w=1/[\s^2^(Fo^2^)+(0.0741P)^2^+2.4336P] where P=(Fo^2^+2Fc^2^)/3'
_refine_ls_weighting_scheme calc
_refine_ls_wR_factor_gt 0.1282
_refine_ls_wR_factor_ref 0.1795
_reflns_number_gt 2903
_reflns_number_total 4195
_reflns_threshold_expression >2sigma(I)
_cod_data_source_file c1dt10070j.txt
_cod_data_source_block complex3
_cod_depositor_comments
;
The following automatic conversions were performed:

'_symmetry_cell_setting' value 'MONOCLINIC' changed to 'monoclinic'
according to /home/saulius/struct/CIF-dictionaries/cif_core.dic
dictionary named 'cif_core.dic' version 2.4.1 from 2010-06-29.

Automatic conversion script
Id: cif_fix_values 1715 2011-07-08 13:25:40Z adriana 

The following automatic conversions were performed:

'_exptl_crystal_density_meas' value 'not measured' was changed to '?'
- the value is perceived as not measured.

Automatic conversion script
Id: cif_fix_values 3008 2015-01-20 13:52:24Z robertas 
;
_cod_original_cell_volume 2139.3(7)
_cod_original_sg_symbol_H-M P2(1)/c
_cod_database_code 7016600

loop_
_symmetry_equiv_pos_as_xyz
'x, y, z'
'-x, y+1/2, -z+1/2'
'-x, -y, -z'
'x, -y-1/2, z-1/2'

loop_
_atom_site_label
_atom_site_type_symbol
_atom_site_fract_x
_atom_site_fract_y
_atom_site_fract_z
_atom_site_U_iso_or_equiv
_atom_site_adp_type
_atom_site_occupancy
_atom_site_symmetry_multiplicity
_atom_site_calc_flag
_atom_site_refinement_flags
Mn1 Mn 0.0000 0.5000 0.0000 0.0183(3) Uani 1 2 d S
Mn2 Mn 0.27135(5) 0.44289(4) 0.24477(6) 0.0200(2) Uani 1 1 d .
O1 O 0.0285(3) 0.5569(2) 0.1717(3) 0.0303(8) Uani 1 1 d .
O2 O 0.1816(3) 0.5010(2) 0.3283(3) 0.0296(8) Uani 1 1 d .
O3 O -0.1928(3) 0.8047(2) 0.2452(3) 0.0257(7) Uani 1 1 d .
O4 O -0.1164(2) 0.8817(2) 0.4131(3) 0.0221(7) Uani 1 1 d .
O5 O 0.1442(3) 0.5735(2) 0.0055(3) 0.0304(8) Uani 1 1 d .
O6 O 0.3079(3) 0.5609(2) 0.1722(3) 0.0272(8) Uani 1 1 d .
O7 O 0.5839(3) 0.8351(2) 0.2554(3) 0.0261(8) Uani 1 1 d .
O8 O 0.5740(3) 0.9109(2) 0.0993(3) 0.0267(8) Uani 1 1 d .
C1 C 0.0642(4) 0.6059(3) 0.3650(4) 0.0249(10) Uani 1 1 d .
C2 C -0.0140(4) 0.6776(3) 0.3221(4) 0.0206(10) Uani 1 1 d .
H2A H -0.0554 0.6865 0.2408 0.025 Uiso 1 1 calc R
C3 C -0.0314(4) 0.7367(3) 0.4002(4) 0.0245(10) Uani 1 1 d .
C4 C 0.0282(4) 0.7230(3) 0.5220(5) 0.0293(11) Uani 1 1 d .
H4A H 0.0174 0.7624 0.5743 0.035 Uiso 1 1 calc R
C5 C 0.1048(5) 0.6486(4) 0.5644(5) 0.0386(13) Uani 1 1 d .
H5A H 0.1444 0.6376 0.6455 0.046 Uiso 1 1 calc R
C6 C 0.1217(5) 0.5917(4) 0.4864(5) 0.0352(13) Uani 1 1 d .
H6A H 0.1728 0.5426 0.5159 0.042 Uiso 1 1 calc R
C7 C 0.0912(4) 0.5490(3) 0.2808(4) 0.0235(10) Uani 1 1 d .
C8 C -0.1180(4) 0.8126(3) 0.3496(4) 0.0238(10) Uani 1 1 d .
C9 C 0.2934(4) 0.6747(3) 0.0303(4) 0.0212(10) Uani 1 1 d .
C10 C 0.3919(4) 0.7229(3) 0.1076(4) 0.0202(9) Uani 1 1 d .
H10A H 0.4290 0.7070 0.1875 0.024 Uiso 1 1 calc R
C11 C 0.4345(4) 0.7945(3) 0.0653(4) 0.0227(10) Uani 1 1 d .
C12 C 0.3799(4) 0.8161(3) -0.0560(4) 0.0259(11) Uani 1 1 d .
H12A H 0.4089 0.8629 -0.0850 0.031 Uiso 1 1 calc R
C13 C 0.2834(4) 0.7682(3) -0.1325(5) 0.0314(12) Uani 1 1 d .
H13A H 0.2480 0.7821 -0.2130 0.038 Uiso 1 1 calc R
C14 C 0.2395(4) 0.6989(3) -0.0884(4) 0.0261(11) Uani 1 1 d .
H14A H 0.1728 0.6685 -0.1395 0.031 Uiso 1 1 calc R
C15 C 0.2437(4) 0.5977(3) 0.0719(4) 0.0196(10) Uani 1 1 d .
C16 C 0.5377(4) 0.8491(3) 0.1469(4) 0.0223(10) Uani 1 1 d .
C17 C 0.3069(5) 0.3768(4) 0.7214(5) 0.0393(13) Uani 1 1 d .
H17A H 0.2694 0.3283 0.7374 0.047 Uiso 1 1 calc R
C18 C 0.4003(6) 0.5049(4) 0.7380(6) 0.0519(17) Uani 1 1 d .
H18A H 0.4370 0.5608 0.7676 0.062 Uiso 1 1 calc R
C19 C 0.3895(4) 0.4611(4) 0.6377(5) 0.0366(13) Uani 1 1 d .
H19A H 0.4178 0.4808 0.5860 0.044 Uiso 1 1 calc R
C20 C 0.2927(6) 0.3159(4) 0.5341(6) 0.0549(18) Uani 1 1 d .
H20A H 0.2514 0.2670 0.5490 0.082 Uiso 1 1 calc R
H20B H 0.3587 0.2909 0.5298 0.082 Uiso 1 1 calc R
H20C H 0.2440 0.3454 0.4603 0.082 Uiso 1 1 calc R
C21 C 0.3290(13) 0.4739(6) 0.8882(9) 0.131(5) Uani 1 1 d D
H21A H 0.3920 0.5128 0.9403 0.157 Uiso 1 1 calc R
H21B H 0.2598 0.5105 0.8606 0.157 Uiso 1 1 calc R
C22 C 0.3196(12) 0.4010(5) 0.9557(8) 0.115(4) Uani 1 1 d D
H22A H 0.3092 0.4252 1.0209 0.172 Uiso 1 1 calc R
H22B H 0.3881 0.3644 0.9856 0.172 Uiso 1 1 calc R
H22C H 0.2551 0.3633 0.9070 0.172 Uiso 1 1 calc R
N1 N 0.3290(4) 0.3827(3) 0.6291(4) 0.0331(10) Uani 1 1 d .
N2 N 0.3471(5) 0.4510(4) 0.7860(5) 0.0536(15) Uani 1 1 d .

loop_
_atom_site_aniso_label
_atom_site_aniso_U_11
_atom_site_aniso_U_22
_atom_site_aniso_U_33
_atom_site_aniso_U_23
_atom_site_aniso_U_13
_atom_site_aniso_U_12
Mn1 0.0175(5) 0.0169(5) 0.0177(6) 0.0010(4) 0.0056(4) -0.0004(4)
Mn2 0.0188(4) 0.0178(4) 0.0215(4) 0.0010(3) 0.0073(3) 0.0004(3)
O1 0.0360(19) 0.033(2) 0.022(2) -0.0023(15) 0.0134(17) 0.0083(16)
O2 0.0246(17) 0.032(2) 0.030(2) 0.0024(15) 0.0103(16) 0.0146(15)
O3 0.0266(16) 0.0245(17) 0.023(2) -0.0007(14) 0.0089(15) 0.0030(14)
O4 0.0215(15) 0.0199(16) 0.0253(19) -0.0055(13) 0.0110(14) -0.0008(13)
O5 0.0231(17) 0.0311(19) 0.034(2) 0.0048(16) 0.0099(16) -0.0048(15)
O6 0.0253(17) 0.0235(17) 0.028(2) 0.0041(14) 0.0074(16) -0.0063(14)
O7 0.0204(16) 0.0314(18) 0.0217(19) -0.0030(15) 0.0052(14) -0.0100(14)
O8 0.0237(16) 0.0249(17) 0.030(2) 0.0029(15) 0.0107(16) -0.0047(14)
C1 0.027(2) 0.025(2) 0.023(3) -0.003(2) 0.011(2) -0.001(2)
C2 0.020(2) 0.022(2) 0.017(2) 0.0000(18) 0.0061(19) 0.0024(18)
C3 0.022(2) 0.018(2) 0.029(3) 0.001(2) 0.007(2) 0.0032(19)
C4 0.034(3) 0.028(3) 0.023(3) 0.001(2) 0.010(2) 0.011(2)
C5 0.051(3) 0.038(3) 0.020(3) 0.002(2) 0.010(3) 0.017(3)
C6 0.037(3) 0.033(3) 0.030(3) 0.001(2) 0.011(3) 0.014(2)
C7 0.028(2) 0.021(2) 0.024(3) -0.0009(19) 0.014(2) 0.001(2)
C8 0.026(2) 0.023(2) 0.027(3) -0.001(2) 0.016(2) -0.002(2)
C9 0.017(2) 0.022(2) 0.025(3) -0.0021(19) 0.010(2) -0.0026(18)
C10 0.021(2) 0.020(2) 0.015(2) 0.0029(18) 0.0048(19) 0.0006(18)
C11 0.016(2) 0.021(2) 0.029(3) -0.003(2) 0.009(2) -0.0013(19)
C12 0.028(2) 0.029(3) 0.024(3) 0.001(2) 0.014(2) -0.004(2)
C13 0.029(2) 0.033(3) 0.022(3) 0.007(2) 0.002(2) 0.000(2)
C14 0.023(2) 0.029(3) 0.022(3) 0.003(2) 0.007(2) -0.002(2)
C15 0.017(2) 0.017(2) 0.026(3) -0.0008(19) 0.010(2) -0.0021(18)
C16 0.021(2) 0.018(2) 0.030(3) 0.003(2) 0.013(2) 0.0053(19)
C17 0.050(3) 0.034(3) 0.043(4) -0.003(3) 0.029(3) -0.013(3)
C18 0.061(4) 0.042(4) 0.060(5) -0.010(3) 0.034(4) -0.027(3)
C19 0.034(3) 0.039(3) 0.036(3) 0.006(3) 0.015(3) -0.007(2)
C20 0.087(5) 0.051(4) 0.040(4) -0.009(3) 0.040(4) -0.021(4)
C21 0.257(15) 0.101(7) 0.106(9) -0.049(7) 0.145(11) -0.069(9)
C22 0.255(14) 0.059(5) 0.074(7) -0.023(5) 0.112(9) -0.044(7)
N1 0.043(2) 0.032(2) 0.023(2) 0.0022(19) 0.014(2) -0.001(2)
N2 0.090(4) 0.045(3) 0.045(3) -0.018(2) 0.048(3) -0.029(3)

loop_
_atom_type_symbol
_atom_type_description
_atom_type_scat_dispersion_real
_atom_type_scat_dispersion_imag
_atom_type_scat_source
C C 0.0033 0.0016 'International Tables Vol C Tables 4.2.6.8 and 6.1.1.4'
H H 0.0000 0.0000 'International Tables Vol C Tables 4.2.6.8 and 6.1.1.4'
N N 0.0061 0.0033 'International Tables Vol C Tables 4.2.6.8 and 6.1.1.4'
O O 0.0106 0.0060 'International Tables Vol C Tables 4.2.6.8 and 6.1.1.4'
Mn Mn 0.3368 0.7283 'International Tables Vol C Tables 4.2.6.8 and 6.1.1.4'

loop_
_geom_angle_atom_site_label_1
_geom_angle_atom_site_label_2
_geom_angle_atom_site_label_3
_geom_angle
_geom_angle_site_symmetry_1
_geom_angle_site_symmetry_3
O5 Mn1 O5 180.0 . 3_565
O5 Mn1 O1 91.58(14) . .
O5 Mn1 O1 88.42(14) 3_565 .
O5 Mn1 O1 88.42(14) . 3_565
O5 Mn1 O1 91.58(14) 3_565 3_565
O1 Mn1 O1 180.00(16) . 3_565
O5 Mn1 O4 91.73(12) . 4_575
O5 Mn1 O4 88.27(12) 3_565 4_575
O1 Mn1 O4 88.37(12) . 4_575
O1 Mn1 O4 91.63(12) 3_565 4_575
O5 Mn1 O4 88.27(12) . 2_545
O5 Mn1 O4 91.73(12) 3_565 2_545
O1 Mn1 O4 91.63(12) . 2_545
O1 Mn1 O4 88.37(12) 3_565 2_545
O4 Mn1 O4 180.00(10) 4_575 2_545
O2 Mn2 O6 100.64(14) . .
O2 Mn2 O8 97.87(13) . 2_645
O6 Mn2 O8 105.74(13) . 2_645
O2 Mn2 O3 87.44(13) . 2_545
O6 Mn2 O3 159.85(13) . 2_545
O8 Mn2 O3 91.21(12) 2_645 2_545
O2 Mn2 O4 96.78(12) . 2_545
O6 Mn2 O4 102.85(12) . 2_545
O8 Mn2 O4 144.68(12) 2_645 2_545
O3 Mn2 O4 57.56(11) 2_545 2_545
O2 Mn2 O7 150.56(13) . 2_645
O6 Mn2 O7 100.94(12) . 2_645
O8 Mn2 O7 56.91(12) 2_645 2_645
O3 Mn2 O7 79.00(11) 2_545 2_645
O4 Mn2 O7 97.70(11) 2_545 2_645
O2 Mn2 C8 91.77(14) . 2_545
O6 Mn2 C8 131.98(15) . 2_545
O8 Mn2 C8 118.31(14) 2_645 2_545
O3 Mn2 C8 28.35(13) 2_545 2_545
O4 Mn2 C8 29.22(13) 2_545 2_545
O7 Mn2 C8 88.52(13) 2_645 2_545
O2 Mn2 C16 124.66(14) . 2_645
O6 Mn2 C16 107.40(13) . 2_645
O8 Mn2 C16 29.07(13) 2_645 2_645
O3 Mn2 C16 82.14(13) 2_545 2_645
O4 Mn2 C16 121.04(13) 2_545 2_645
O7 Mn2 C16 28.01(12) 2_645 2_645
C8 Mn2 C16 102.59(14) 2_545 2_645
C7 O1 Mn1 142.3(3) . .
C7 O2 Mn2 127.1(3) . .
C8 O3 Mn2 91.1(3) . 2
C8 O4 Mn1 136.7(3) . 2
C8 O4 Mn2 90.0(3) . 2
Mn1 O4 Mn2 105.79(13) 2 2
C15 O5 Mn1 143.5(3) . .
C15 O6 Mn2 126.6(3) . .
C16 O7 Mn2 83.5(3) . 2_655
C16 O8 Mn2 96.7(3) . 2_655
C6 C1 C2 118.7(4) . .
C6 C1 C7 121.1(4) . .
C2 C1 C7 120.1(4) . .
C1 C2 C3 120.6(4) . .
C4 C3 C2 120.3(4) . .
C4 C3 C8 120.9(4) . .
C2 C3 C8 118.7(4) . .
C3 C4 C5 118.6(5) . .
C6 C5 C4 120.3(5) . .
C5 C6 C1 121.4(5) . .
O1 C7 O2 125.5(4) . .
O1 C7 C1 118.8(4) . .
O2 C7 C1 115.6(4) . .
O3 C8 O4 121.4(4) . .
O3 C8 C3 117.8(4) . .
O4 C8 C3 120.8(4) . .
O3 C8 Mn2 60.6(2) . 2
O4 C8 Mn2 60.8(2) . 2
C3 C8 Mn2 178.3(4) . 2
C14 C9 C10 119.1(4) . .
C14 C9 C15 118.6(4) . .
C10 C9 C15 122.3(4) . .
C11 C10 C9 120.3(4) . .
C10 C11 C12 119.4(4) . .
C10 C11 C16 121.3(4) . .
C12 C11 C16 119.3(4) . .
C13 C12 C11 120.4(4) . .
C12 C13 C14 119.6(5) . .
C9 C14 C13 121.1(5) . .
O5 C15 O6 125.0(4) . .
O5 C15 C9 117.5(4) . .
O6 C15 C9 117.5(4) . .
O7 C16 O8 122.3(4) . .
O7 C16 C11 120.8(4) . .
O8 C16 C11 117.0(4) . .
O7 C16 Mn2 68.5(2) . 2_655
O8 C16 Mn2 54.3(2) . 2_655
C11 C16 Mn2 168.8(3) . 2_655
N2 C17 N1 108.1(5) . .
N2 C18 C19 106.8(5) . .
N1 C19 C18 105.9(5) . .
C22 C21 N2 117.7(8) . .
C17 N1 C19 109.5(5) . .
C17 N1 C20 124.6(5) . .
C19 N1 C20 125.9(5) . .
C17 N2 C18 109.6(5) . .
C17 N2 C21 124.2(6) . .
C18 N2 C21 126.1(6) . .

loop_
_geom_bond_atom_site_label_1
_geom_bond_atom_site_label_2
_geom_bond_distance
_geom_bond_site_symmetry_2
Mn1 O5 2.141(3) .
Mn1 O5 2.141(3) 3_565
Mn1 O1 2.190(3) .
Mn1 O1 2.190(3) 3_565
Mn1 O4 2.225(3) 4_575
Mn1 O4 2.225(3) 2_545
Mn2 O2 2.080(3) .
Mn2 O6 2.096(3) .
Mn2 O8 2.143(3) 2_645
Mn2 O3 2.281(3) 2_545
Mn2 O4 2.286(3) 2_545
Mn2 O7 2.456(3) 2_645
Mn2 C8 2.618(5) 2_545
Mn2 C16 2.622(5) 2_645
O1 C7 1.252(6) .
O2 C7 1.265(6) .
O3 C8 1.244(6) .
O3 Mn2 2.281(3) 2
O4 C8 1.278(6) .
O4 Mn1 2.225(3) 2
O4 Mn2 2.286(3) 2
O5 C15 1.240(5) .
O6 C15 1.278(6) .
O7 C16 1.239(6) .
O7 Mn2 2.456(3) 2_655
O8 C16 1.283(5) .
O8 Mn2 2.143(3) 2_655
C1 C6 1.386(7) .
C1 C2 1.386(6) .
C1 C7 1.509(6) .
C2 C3 1.400(6) .
C3 C4 1.391(7) .
C3 C8 1.500(6) .
C4 C5 1.405(7) .
C5 C6 1.377(7) .
C8 Mn2 2.618(5) 2
C9 C14 1.384(7) .
C9 C10 1.402(6) .
C9 C15 1.501(6) .
C10 C11 1.395(6) .
C11 C12 1.402(7) .
C11 C16 1.502(6) .
C12 C13 1.382(7) .
C13 C14 1.392(7) .
C16 Mn2 2.622(5) 2_655
C17 N2 1.309(7) .
C17 N1 1.325(7) .
C18 N2 1.358(7) .
C18 C19 1.367(9) .
C19 N1 1.362(7) .
C20 N1 1.445(7) .
C21 C22 1.398(8) .
C21 N2 1.452(9) .
